data_2011982
loop_
_publ_author_name
'Sankaranarayanan, R.'
'Velmurugan, D.'
'Shanmuga Sundara Raj, S.'
'Fun, Hoong-Kun'
'Narasinga Rao, S.'
'Kannadasan, S.'
'Srinivasan, P.C.'

_publ_section_title
;
 <i>N</i>-Methyl-<i>N</i>-(1-phenylsulfonylindol-2-ylmethyl)aniline
;
_journal_issue 5
_journal_name_full 'Acta Crystallographica Section C'
_journal_page_first 569
_journal_page_last 571
_journal_paper_doi 10.1107/S010827010100097X
_journal_volume 57
_journal_year 2001
_chemical_formula_moiety 'C22 H20 N2 O2 S'
_chemical_formula_sum 'C22 H20 N2 O2 S'
_chemical_formula_weight 376.46
_chemical_name_systematic
;
N-(1-Phenylsulfonylindol-2-yl-methyl)-N-methylaniline
;
_space_group_IT_number 19
_symmetry_cell_setting orthorhombic
_symmetry_space_group_name_Hall 'P 2ac 2ab'
_symmetry_space_group_name_H-M 'P 21 21 21'
_audit_creation_method SHELXL-97
_cell_angle_alpha 90.00
_cell_angle_beta 90.00
_cell_angle_gamma 90.00
_cell_formula_units_Z 4
_cell_length_a 8.3162(2)
_cell_length_b 11.2384(3)
_cell_length_c 20.4080(5)
_cell_measurement_reflns_used 4762
_cell_measurement_temperature 293(2)
_cell_measurement_theta_max 28.32
_cell_measurement_theta_min 1.58
_cell_volume 1907.35(8)
_computing_cell_refinement 'SAINT (Siemens, 1996)'
_computing_data_collection 'SMART (Siemens, 1996)'
_computing_data_reduction SAINT
_computing_molecular_graphics 'ZORTEP (Zsolnai, 1997)'
_computing_publication_material 'SHELXL97 and PARST (Nardelli, 1995)'
_computing_structure_refinement 'SHELXL97 (Sheldrick, 1997)'
_computing_structure_solution 'SHELXS97 (Sheldrick, 1997)'
_diffrn_ambient_temperature 293(2)
_diffrn_measured_fraction_theta_full .999
_diffrn_measured_fraction_theta_max .999
_diffrn_measurement_device_type
;
Siemens SMART CCD area detector diffractometer
;
_diffrn_measurement_method '\w scans'
_diffrn_radiation_monochromator graphite
_diffrn_radiation_source 'fine-focus sealed tube'
_diffrn_radiation_type MoK\a
_diffrn_radiation_wavelength .71073
_diffrn_reflns_av_R_equivalents .0345
_diffrn_reflns_av_sigmaI/netI .0384
_diffrn_reflns_limit_h_max 11
_diffrn_reflns_limit_h_min -10
_diffrn_reflns_limit_k_max 10
_diffrn_reflns_limit_k_min -14
_diffrn_reflns_limit_l_max 27
_diffrn_reflns_limit_l_min -22
_diffrn_reflns_number 13206
_diffrn_reflns_theta_full 28.29
_diffrn_reflns_theta_max 28.29
_diffrn_reflns_theta_min 2.00
_exptl_absorpt_coefficient_mu .189
_exptl_absorpt_correction_type none
_exptl_crystal_colour Yellow
_exptl_crystal_density_diffrn 1.311
_exptl_crystal_density_method 'not measured'
_exptl_crystal_description Block
_exptl_crystal_F_000 792
_exptl_crystal_size_max .44
_exptl_crystal_size_mid .42
_exptl_crystal_size_min .24
_refine_diff_density_max .170
_refine_diff_density_min -.187
_refine_ls_abs_structure_details 'Flack  (1983)'
_refine_ls_abs_structure_Flack .06(8)
_refine_ls_extinction_coef .0070(12)
_refine_ls_extinction_method 'SHELXL97 (Sheldrick, 1997)'
_refine_ls_goodness_of_fit_ref .910
_refine_ls_hydrogen_treatment 'H-atom parameters constrained'
_refine_ls_matrix_type full
_refine_ls_number_parameters 245
_refine_ls_number_reflns 4707
_refine_ls_number_restraints 0
_refine_ls_restrained_S_all .910
_refine_ls_R_factor_all .0644
_refine_ls_R_factor_gt .0405
_refine_ls_shift/su_max <0.001
_refine_ls_shift/su_mean .000
_refine_ls_structure_factor_coef Fsqd
_refine_ls_weighting_details 'w = 1/[\s^2^(Fo^2^)+(0.0673P)^2^+0.2417P] where P=(Fo^2^+2Fc^2^)/3'
_refine_ls_weighting_scheme calc
_refine_ls_wR_factor_ref .1186
_reflns_number_gt 3474
_reflns_number_total 4707
_reflns_threshold_expression I>2\s(I)
_cod_data_source_file na1496.cif
_cod_data_source_block I
_cod_depositor_comments
;
The following automatic conversions were performed:
'_symmetry_cell_setting' value 'Orthorhombic' changed to 'orthorhombic'
according to '/home/saulius/struct/CIF-dictionaries/cif_core.dic'
dictionary named 'cif_core.dic' version 2.4.1 from 2010-06-29.

Automatic conversion script
Id: cif_fix_enum 1527 2010-12-29 10:47:43Z saulius 

The following automatic conversions were performed:

'_symmetry_cell_setting' value 'Orthorhombic' changed to
'orthorhombic' according to
/home/saulius/struct/CIF-dictionaries/cif_core.dic dictionary named
'cif_core.dic' version 2.4.1 from 2010-06-29.

Automatic conversion script
Id: cif_fix_values 1715 2011-07-08 13:25:40Z adriana 

The following automatic conversions were performed:

'_refine_ls_weighting_scheme' value 'calc w =
1/[\s^2^(Fo^2^)+(0.0673P)^2^+0.2417P] where P=(Fo^2^+2Fc^2^)/3' was
changed to 'calc'. New tag '_refine_ls_weighting_details' was
created. The value of the new tag was set to 'w =
1/[\s^2^(Fo^2^)+(0.0673P)^2^+0.2417P] where P=(Fo^2^+2Fc^2^)/3'.

Automatic conversion script
Id: cif_fix_values 3143 2015-03-26 13:38:13Z robertas 
;
_cod_original_sg_symbol_H-M P212121
_cod_database_code 2011982
_cod_database_fobs_code 2011982

loop_
_symmetry_equiv_pos_as_xyz
'x, y, z'
'-x+1/2, -y, z+1/2'
'-x, y+1/2, -z+1/2'
'x+1/2, -y+1/2, -z'

loop_
_atom_site_label
_atom_site_fract_x
_atom_site_fract_y
_atom_site_fract_z
_atom_site_U_iso_or_equiv
_atom_site_adp_type
_atom_site_calc_flag
_atom_site_refinement_flags
_atom_site_occupancy
_atom_site_disorder_assembly
_atom_site_disorder_group
_atom_site_type_symbol
S1 -.53831(7) -.59191(6) -.18734(3) .06009(17) Uani d . 1 . . S
O1 -.4736(2) -.68787(18) -.22452(8) .0782(5) Uani d . 1 . . O
O2 -.5188(2) -.47274(17) -.20896(9) .0864(6) Uani d . 1 . . O
N1 -.7355(2) -.61532(16) -.18227(8) .0537(4) Uani d . 1 . . N
C1 -.8477(3) -.53331(19) -.15495(10) .0538(5) Uani d . 1 . . C
C2 -.9893(3) -.58827(19) -.14875(11) .0583(5) Uani d . 1 . . C
H2 -1.0828 -.5537 -.1326 .070 Uiso calc R 1 . . H
C3 -.9748(3) -.70952(19) -.17101(10) .0534(5) Uani d . 1 . . C
C4 -.8141(3) -.72642(19) -.18967(10) .0507(5) Uani d . 1 . . C
C5 -1.0820(3) -.8044(2) -.17505(12) .0680(6) Uani d . 1 . . C
H5 -1.1897 -.7940 -.1641 .082 Uiso calc R 1 . . H
C6 -1.0267(3) -.9140(2) -.19547(12) .0738(6) Uani d . 1 . . C
H6 -1.0970 -.9782 -.1978 .089 Uiso calc R 1 . . H
C7 -.8671(4) -.9286(2) -.21244(13) .0749(7) Uani d . 1 . . C
H7 -.8320 -1.0034 -.2256 .090 Uiso calc R 1 . . H
C8 -.7583(3) -.8365(2) -.21058(11) .0652(6) Uani d . 1 . . C
H8 -.6516 -.8475 -.2228 .078 Uiso calc R 1 . . H
C9 -.4707(2) -.60162(19) -.10583(10) .0538(5) Uani d . 1 . . C
C10 -.4021(3) -.5042(2) -.07598(14) .0736(7) Uani d . 1 . . C
H10 -.3902 -.4328 -.0986 .088 Uiso calc R 1 . . H
C11 -.3511(4) -.5146(3) -.01152(15) .0891(9) Uani d . 1 . . C
H11 -.3016 -.4505 .0091 .107 Uiso calc R 1 . . H
C12 -.3731(4) -.6189(3) .02193(15) .0929(10) Uani d . 1 . . C
H12 -.3413 -.6242 .0655 .111 Uiso calc R 1 . . H
C13 -.4408(4) -.7148(3) -.00770(15) .0892(9) Uani d . 1 . . C
H13 -.4551 -.7851 .0156 .107 Uiso calc R 1 . . H
C14 -.4885(4) -.7080(2) -.07251(12) .0698(6) Uani d . 1 . . C
H14 -.5320 -.7742 -.0934 .084 Uiso calc R 1 . . H
C15 -.8045(3) -.4069(2) -.13825(13) .0698(6) Uani d . 1 . . C
H15A -.7016 -.4058 -.1159 .084 Uiso calc R 1 . . H
H15B -.7937 -.3613 -.1784 .084 Uiso calc R 1 . . H
N16 -.9251(3) -.35120(17) -.09670(12) .0776(6) Uani d . 1 . . N
C17 -1.0245(5) -.2598(3) -.12489(19) .1061(11) Uani d . 1 . . C
H17A -1.0101 -.2589 -.1716 .159 Uiso calc R 1 . . H
H17B -.9945 -.1840 -.1071 .159 Uiso calc R 1 . . H
H17C -1.1352 -.2757 -.1148 .159 Uiso calc R 1 . . H
C18 -.9234(3) -.37291(19) -.02964(14) .0637(6) Uani d . 1 . . C
C19 -.8243(3) -.4597(2) -.00238(13) .0690(6) Uani d . 1 . . C
H19 -.7569 -.5035 -.0296 .083 Uiso calc R 1 . . H
C20 -.8236(4) -.4822(3) .06377(13) .0828(8) Uani d . 1 . . C
H20 -.7548 -.5398 .0807 .099 Uiso calc R 1 . . H
C21 -.9236(5) -.4206(3) .10500(17) .1034(11) Uani d . 1 . . C
H21 -.9251 -.4373 .1496 .124 Uiso calc R 1 . . H
C22 -1.0197(5) -.3354(3) .0797(2) .1087(12) Uani d . 1 . . C
H22 -1.0868 -.2927 .1076 .130 Uiso calc R 1 . . H
C23 -1.0209(4) -.3100(2) .01354(18) .0863(9) Uani d . 1 . . C
H23 -1.0876 -.2502 -.0023 .104 Uiso calc R 1 . . H

loop_
_atom_site_aniso_label
_atom_site_aniso_U_11
_atom_site_aniso_U_22
_atom_site_aniso_U_33
_atom_site_aniso_U_12
_atom_site_aniso_U_13
_atom_site_aniso_U_23
S1 .0502(3) .0798(4) .0502(3) -.0021(3) .0122(2) .0113(3)
O1 .0586(9) .1168(14) .0592(9) .0102(10) .0194(8) -.0119(9)
O2 .0836(13) .0927(12) .0830(12) -.0124(11) .0190(10) .0367(10)
N1 .0491(9) .0669(11) .0451(8) .0071(8) .0044(7) .0003(8)
C1 .0574(12) .0523(12) .0517(11) .0128(10) .0015(9) .0084(9)
C2 .0531(13) .0592(12) .0626(12) .0161(10) .0083(9) .0072(10)
C3 .0506(10) .0628(12) .0467(10) .0080(10) .0026(9) .0030(9)
C4 .0513(11) .0622(12) .0386(9) .0034(9) .0027(9) -.0013(9)
C5 .0534(13) .0840(17) .0664(14) -.0033(12) .0053(11) .0013(13)
C6 .0763(15) .0758(15) .0692(15) -.0113(14) -.0004(13) -.0112(13)
C7 .0831(18) .0711(16) .0705(15) .0047(14) -.0014(14) -.0225(12)
C8 .0596(14) .0791(16) .0569(12) .0120(12) .0050(10) -.0179(11)
C9 .0407(9) .0643(12) .0565(11) .0018(10) .0059(9) .0000(10)
C10 .0617(14) .0726(16) .0864(18) -.0103(12) .0060(13) -.0047(13)
C11 .0685(17) .113(2) .0856(19) -.0088(16) -.0093(15) -.0324(18)
C12 .085(2) .129(3) .0649(16) .018(2) -.0157(15) -.0065(18)
C13 .108(2) .0901(19) .0698(16) .0154(19) -.0091(17) .0151(15)
C14 .0824(18) .0636(13) .0634(13) .0044(12) -.0062(12) .0064(11)
C15 .0774(16) .0571(14) .0748(15) .0051(12) -.0002(13) .0112(12)
N16 .0884(16) .0535(11) .0909(16) .0262(11) -.0047(12) .0021(10)
C17 .117(3) .0704(17) .131(3) .0382(18) -.035(2) .0006(18)
C18 .0622(14) .0440(11) .0851(16) -.0007(10) .0026(11) -.0121(10)
C19 .0747(16) .0616(13) .0706(14) .0103(12) .0030(13) -.0064(12)
C20 .100(2) .0768(17) .0712(16) -.0009(16) -.0046(16) -.0026(14)
C21 .134(3) .097(2) .0794(19) -.014(2) .023(2) -.0246(18)
C22 .120(3) .089(2) .117(3) .000(2) .045(2) -.040(2)
C23 .0768(17) .0580(14) .124(3) .0031(13) .0109(18) -.0210(15)

loop_
_atom_type_symbol
_atom_type_description
_atom_type_scat_dispersion_real
_atom_type_scat_dispersion_imag
_atom_type_scat_source
C C .0033 .0016 'International Tables Vol C Tables 4.2.6.8 and 6.1.1.4'
H H .0000 .0000 'International Tables Vol C Tables 4.2.6.8 and 6.1.1.4'
N N .0061 .0033 'International Tables Vol C Tables 4.2.6.8 and 6.1.1.4'
O O .0106 .0060 'International Tables Vol C Tables 4.2.6.8 and 6.1.1.4'
S S .1246 .1234 'International Tables Vol C Tables 4.2.6.8 and 6.1.1.4'

loop_
_geom_angle_atom_site_label_1
_geom_angle_atom_site_label_2
_geom_angle_atom_site_label_3
_geom_angle
_geom_angle_publ_flag
O1 S1 O2 120.40(10) y
O1 S1 N1 106.60(10) y
O2 S1 N1 106.30(10) y
O1 S1 C9 109.60(10) y
O2 S1 C9 108.40(10) y
N1 S1 C9 104.30(10) y
C4 N1 C1 108.0(2) y
C4 N1 S1 125.90(10) y
C1 N1 S1 124.6(2) y
C2 C1 N1 108.4(2) ?
C2 C1 C15 128.7(2) ?
N1 C1 C15 122.9(2) ?
C1 C2 C3 109.5(2) ?
C1 C2 H2 125.3 ?
C3 C2 H2 125.3 ?
C5 C3 C4 119.4(2) ?
C5 C3 C2 133.6(2) ?
C4 C3 C2 107.1(2) ?
C8 C4 C3 121.5(2) ?
C8 C4 N1 131.6(2) ?
C3 C4 N1 106.9(2) ?
C6 C5 C3 119.2(2) ?
C6 C5 H5 120.4 ?
C3 C5 H5 120.4 ?
C5 C6 C7 120.2(2) ?
C5 C6 H6 119.9 ?
C7 C6 H6 119.9 ?
C8 C7 C6 122.4(2) ?
C8 C7 H7 118.8 ?
C6 C7 H7 118.8 ?
C7 C8 C4 117.3(2) ?
C7 C8 H8 121.4 ?
C4 C8 H8 121.4 ?
C10 C9 C14 121.0(2) ?
C10 C9 S1 120.1(2) ?
C14 C9 S1 119.0(2) ?
C9 C10 C11 118.6(3) ?
C9 C10 H10 120.7 ?
C11 C10 H10 120.7 ?
C12 C11 C10 120.3(3) ?
C12 C11 H11 119.9 ?
C10 C11 H11 119.9 ?
C13 C12 C11 120.9(3) ?
C13 C12 H12 119.6 ?
C11 C12 H12 119.6 ?
C12 C13 C14 120.1(3) ?
C12 C13 H13 119.9 ?
C14 C13 H13 119.9 ?
C13 C14 C9 119.1(3) ?
C13 C14 H14 120.4 ?
C9 C14 H14 120.4 ?
N16 C15 C1 112.0(2) ?
N16 C15 H15A 109.2 ?
C1 C15 H15A 109.2 ?
N16 C15 H15B 109.2 ?
C1 C15 H15B 109.2 ?
H15A C15 H15B 107.9 ?
C18 N16 C17 121.7(2) y
C18 N16 C15 119.4(2) y
C17 N16 C15 118.0(3) y
N16 C17 H17A 109.5 ?
N16 C17 H17B 109.5 ?
H17A C17 H17B 109.5 ?
N16 C17 H17C 109.5 ?
H17A C17 H17C 109.5 ?
H17B C17 H17C 109.5 ?
N16 C18 C23 121.9(3) ?
N16 C18 C19 121.5(2) ?
C23 C18 C19 116.6(3) ?
C20 C19 C18 121.6(3) ?
C20 C19 H19 119.2 ?
C18 C19 H19 119.2 ?
C19 C20 C21 120.5(3) ?
C19 C20 H20 119.7 ?
C21 C20 H20 119.7 ?
C22 C21 C20 118.9(3) ?
C22 C21 H21 120.6 ?
C20 C21 H21 120.6 ?
C21 C22 C23 121.7(3) ?
C21 C22 H22 119.2 ?
C23 C22 H22 119.2 ?
C22 C23 C18 120.7(3) ?
C22 C23 H23 119.6 ?
C18 C23 H23 119.6 ?

loop_
_geom_bond_atom_site_label_1
_geom_bond_atom_site_label_2
_geom_bond_site_symmetry_2
_geom_bond_distance
_geom_bond_publ_flag
S1 O1 . 1.424(2) y
S1 O2 . 1.419(2) y
S1 N1 . 1.664(2) y
S1 C9 . 1.759(2) y
N1 C4 . 1.417(3) y
N1 C1 . 1.425(3) y
C1 C2 . 1.335(3) ?
C1 C15 . 1.505(3) ?
C2 C3 . 1.441(3) ?
C2 H2 . .9300 ?
C3 C5 . 1.393(3) ?
C3 C4 . 1.402(3) ?
C4 C8 . 1.389(3) ?
C5 C6 . 1.379(3) ?
C5 H5 . .9300 ?
C6 C7 . 1.381(4) ?
C6 H6 . .9300 ?
C7 C8 . 1.375(4) ?
C7 H7 . .9300 ?
C8 H8 . .9300 ?
C9 C10 . 1.377(3) ?
C9 C14 . 1.384(3) ?
C10 C11 . 1.387(4) ?
C10 H10 . .9300 ?
C11 C12 . 1.369(4) ?
C11 H11 . .9300 ?
C12 C13 . 1.358(5) ?
C12 H12 . .9300 ?
C13 C14 . 1.383(4) ?
C13 H13 . .9300 ?
C14 H14 . .9300 ?
C15 N16 . 1.454(3) ?
C15 H15A . .9700 ?
C15 H15B . .9700 ?
N16 C18 . 1.390(4) ?
N16 C17 . 1.438(3) ?
C17 H17A . .9600 ?
C17 H17B . .9600 ?
C17 H17C . .9600 ?
C18 C23 . 1.390(4) ?
C18 C19 . 1.393(4) ?
C19 C20 . 1.374(4) ?
C19 H19 . .9300 ?
C20 C21 . 1.370(4) ?
C20 H20 . .9300 ?
C21 C22 . 1.350(5) ?
C21 H21 . .9300 ?
C22 C23 . 1.380(5) ?
C22 H22 . .9300 ?
C23 H23 . .9300 ?

loop_
_geom_hbond_atom_site_label_D
_geom_hbond_atom_site_label_H
_geom_hbond_atom_site_label_A
_geom_hbond_site_symmetry_A
_geom_hbond_distance_DH
_geom_hbond_distance_HA
_geom_hbond_distance_DA
_geom_hbond_angle_DHA
_geom_hbond_publ_flag
C8 H8 O1 1_555 .93 2.33 2.911(3) 121 y
C10 H10 O2 1_555 .93 2.53 2.904(3) 104 y
C8 H8 O2 3_444 .93 2.43 3.217(3) 142 y
C12 H12 Cg1 4_535 .93 2.75 3.568(5) 148 y

loop_
_geom_torsion_atom_site_label_1
_geom_torsion_atom_site_label_2
_geom_torsion_atom_site_label_3
_geom_torsion_atom_site_label_4
_geom_torsion
_geom_torsion_publ_flag
O1 S1 N1 C4 22.4(2) ?
O2 S1 N1 C4 152.0(2) ?
C9 S1 N1 C4 -93.6(2) ?
O1 S1 N1 C1 -173.1(2) ?
O2 S1 N1 C1 -43.5(2) ?
C9 S1 N1 C1 71.0(2) ?
C4 N1 C1 C2 -2.8(2) ?
S1 N1 C1 C2 -169.7(2) ?
C4 N1 C1 C15 178.0(2) ?
S1 N1 C1 C15 11.1(3) ?
N1 C1 C2 C3 .8(2) ?
C15 C1 C2 C3 179.9(2) ?
C1 C2 C3 C5 179.6(2) ?
C1 C2 C3 C4 1.5(2) ?
C5 C3 C4 C8 -1.6(3) ?
C2 C3 C4 C8 176.8(2) ?
C5 C3 C4 N1 178.4(2) ?
C2 C3 C4 N1 -3.2(2) ?
C1 N1 C4 C8 -176.3(2) ?
S1 N1 C4 C8 -9.6(3) ?
C1 N1 C4 C3 3.7(2) ?
S1 N1 C4 C3 170.4(2) ?
C4 C3 C5 C6 1.9(3) ?
C2 C3 C5 C6 -176.0(2) ?
C3 C5 C6 C7 -.8(4) ?
C5 C6 C7 C8 -.7(4) ?
C6 C7 C8 C4 1.0(4) ?
C3 C4 C8 C7 .2(3) ?
N1 C4 C8 C7 -179.8(2) ?
O1 S1 C9 C10 129.0(2) ?
O2 S1 C9 C10 -4.2(2) ?
N1 S1 C9 C10 -117.2(2) ?
O1 S1 C9 C14 -51.3(2) ?
O2 S1 C9 C14 175.5(2) ?
N1 S1 C9 C14 62.5(2) ?
C14 C9 C10 C11 -.1(4) ?
S1 C9 C10 C11 179.6(2) ?
C9 C10 C11 C12 -1.8(4) ?
C10 C11 C12 C13 1.9(5) ?
C11 C12 C13 C14 .0(5) ?
C12 C13 C14 C9 -1.9(5) ?
C10 C9 C14 C13 2.0(4) ?
S1 C9 C14 C13 -177.7(2) ?
C2 C1 C15 N16 15.4(3) ?
N1 C1 C15 N16 -165.7(2) ?
C1 C15 N16 C18 81.2(3) y
C1 C15 N16 C17 -109.3(3) y
C17 N16 C18 C23 1.9(4) ?
C15 N16 C18 C23 171.0(2) ?
C17 N16 C18 C19 -178.6(3) ?
C15 N16 C18 C19 -9.4(4) ?
N16 C18 C19 C20 -179.3(3) ?
C23 C18 C19 C20 .3(4) ?
C18 C19 C20 C21 1.1(5) ?
C19 C20 C21 C22 -1.6(5) ?
C20 C21 C22 C23 .8(6) ?
C21 C22 C23 C18 .7(5) ?
N16 C18 C23 C22 178.4(3) ?
C19 C18 C23 C22 -1.2(4) ?

loop_
_cod_related_entry_id
_cod_related_entry_database
_cod_related_entry_code
1 ChemSpider 10365870
